data_7713662
loop_
_publ_author_name
'Wydra, Karol Piotr'
'Kinzhybalo, Vasyl'
'Lisowski, Jerzy'

_publ_section_title
;
 Solid State Structures and Solution Behaviour of Tetranuclear
 Lanthanide(III) Carbonate-Bridged Coordination Compounds of Chiral 3+3
 Amine Macrocycle
;
_journal_name_full 'Dalton Transactions'
_journal_paper_doi 10.1039/D3DT01948A
_journal_year 2023
_chemical_absolute_configuration rmad
_chemical_formula_moiety '[Gd4, (C45 H64 N6 O3)2, (C O3)2, (N O3)2, (H2 O)4], (N O3)2, 9.7(C H4 O), 3.2(H2 O)'
_chemical_formula_sum 'C101.7 H181.2 Gd4 N16 O40.9'
_chemical_formula_weight 2911.62
_space_group_crystal_system monoclinic
_space_group_IT_number 5
_space_group_name_Hall 'C 2y'
_space_group_name_H-M_alt 'C 1 2 1'
_atom_sites_solution_hydrogens mixed
_atom_sites_solution_primary isomor
_atom_sites_solution_secondary difmap
_audit_creation_method SHELXL-2018/3
_audit_update_record
;
2023-07-28 deposited with the CCDC.	2023-08-07 downloaded from the CCDC.
;
_cell_angle_alpha 90
_cell_angle_beta 104.33(2)
_cell_angle_gamma 90
_cell_formula_units_Z 2
_cell_length_a 19.967(4)
_cell_length_b 16.817(3)
_cell_length_c 19.356(4)
_cell_measurement_reflns_used 14462
_cell_measurement_temperature 100(2)
_cell_measurement_theta_max 28.8450
_cell_measurement_theta_min 3.5640
_cell_volume 6297(2)
_computing_cell_refinement 'CrysAlisPro 1.171.41.80a (Rigaku OD, 2020)'
_computing_data_collection 'CrysAlisPro 1.171.41.80a (Rigaku OD, 2020)'
_computing_data_reduction 'CrysAlisPro 1.171.41.80a (Rigaku OD, 2020)'
_computing_structure_refinement 'SHELXL-2018/3 (Sheldrick, 2018)'
_diffrn_ambient_temperature 100(2)
_diffrn_detector 'CCD plate'
_diffrn_detector_area_resol_mean 10.3456
_diffrn_detector_type Ruby
_diffrn_measured_fraction_theta_full 0.997
_diffrn_measured_fraction_theta_max 0.912
_diffrn_measurement_device 'four-circle diffractometer'
_diffrn_measurement_device_type 'Xcalibur, Ruby, Gemini ultra'
_diffrn_measurement_method '\w scans'
_diffrn_radiation_monochromator graphite
_diffrn_radiation_type MoK\a
_diffrn_radiation_wavelength 0.71073
_diffrn_reflns_av_R_equivalents 0.0195
_diffrn_reflns_av_unetI/netI 0.0314
_diffrn_reflns_Laue_measured_fraction_full 0.997
_diffrn_reflns_Laue_measured_fraction_max 0.912
_diffrn_reflns_limit_h_max 24
_diffrn_reflns_limit_h_min -21
_diffrn_reflns_limit_k_max 22
_diffrn_reflns_limit_k_min -22
_diffrn_reflns_limit_l_max 26
_diffrn_reflns_limit_l_min -25
_diffrn_reflns_number 25214
_diffrn_reflns_point_group_measured_fraction_full 0.997
_diffrn_reflns_point_group_measured_fraction_max 0.871
_diffrn_reflns_theta_full 25.500
_diffrn_reflns_theta_max 28.838
_diffrn_reflns_theta_min 3.306
_diffrn_source 'fine-focus sealed X-ray tube'
_diffrn_source_type 'Enhance (Mo) X-ray Source'
_exptl_absorpt_coefficient_mu 2.164
_exptl_absorpt_correction_T_max 0.743
_exptl_absorpt_correction_T_min 0.591
_exptl_absorpt_correction_type analytical
_exptl_absorpt_process_details
;
CrysAlisPro 1.171.41.80a (Rigaku Oxford Diffraction, 2020)
Analytical numeric absorption correction using a multifaceted crystal
model based on expressions derived by R.C. Clark & J.S. Reid.
(Clark, R. C. & Reid, J. S. (1995). Acta Cryst. A51, 887-897)
Empirical absorption correction using spherical harmonics,
implemented in SCALE3 ABSPACK scaling algorithm.
;
_exptl_crystal_colour colourless
_exptl_crystal_density_diffrn 1.536
_exptl_crystal_description block
_exptl_crystal_F_000 2973
_exptl_crystal_size_max 0.414
_exptl_crystal_size_mid 0.250
_exptl_crystal_size_min 0.185
_refine_diff_density_max 0.573
_refine_diff_density_min -0.640
_refine_diff_density_rms 0.084
_refine_ls_abs_structure_details
;
 Flack x determined using 5747 quotients [(I+)-(I-)]/[(I+)+(I-)]
 (Parsons, Flack and Wagner, Acta Cryst. B69 (2013) 249-259).
;
_refine_ls_abs_structure_Flack -0.019(4)
_refine_ls_extinction_method none
_refine_ls_goodness_of_fit_ref 1.048
_refine_ls_hydrogen_treatment constr
_refine_ls_matrix_type full
_refine_ls_number_parameters 969
_refine_ls_number_reflns 14375
_refine_ls_number_restraints 621
_refine_ls_restrained_S_all 1.043
_refine_ls_R_factor_all 0.0284
_refine_ls_R_factor_gt 0.0243
_refine_ls_shift/su_max 0.003
_refine_ls_shift/su_mean 0.000
_refine_ls_structure_factor_coef Fsqd
_refine_ls_weighting_details 'w=1/[\s^2^(Fo^2^)+(0.0297P)^2^+10.4707P] where P=(Fo^2^+2Fc^2^)/3'
_refine_ls_weighting_scheme calc
_refine_ls_wR_factor_gt 0.0599
_refine_ls_wR_factor_ref 0.0622
_reflns_Friedel_coverage 0.851
_reflns_Friedel_fraction_full 0.998
_reflns_Friedel_fraction_max 0.828
_reflns_number_gt 13286
_reflns_number_total 14375
_reflns_threshold_expression 'I > 2\s(I)'
_cod_data_source_file d3dt01948a2.cif
_cod_data_source_block wydrgd2a
_cod_original_sg_symbol_H-M 'C 2'
_cod_original_formula_sum 'C101.70 H181.20 Gd4 N16 O40.90'
_cod_database_code 7713662
_shelx_shelxl_version_number 2018/3
_shelx_space_group_comment
;
The symmetry employed for this shelxl refinement is uniquely defined
by the following loop, which should always be used as a source of
symmetry information in preference to the above space-group names.
They are only intended as comments.
;
_shelx_estimated_absorpt_t_min 0.468
_shelx_estimated_absorpt_t_max 0.690

loop_
_space_group_symop_operation_xyz
'x, y, z'
'-x, y, -z'
'x+1/2, y+1/2, z'
'-x+1/2, y+1/2, -z'

loop_
_atom_site_label
_atom_site_type_symbol
_atom_site_fract_x
_atom_site_fract_y
_atom_site_fract_z
_atom_site_U_iso_or_equiv
_atom_site_adp_type
_atom_site_occupancy
_atom_site_site_symmetry_order
_atom_site_calc_flag
_atom_site_refinement_flags_posn
_atom_site_refinement_flags_adp
_atom_site_refinement_flags_occupancy
_atom_site_disorder_assembly
_atom_site_disorder_group
Gd1 Gd 0.60815(2) 0.36882(5) 0.73597(2) 0.01184(5) Uani 1 1 d . . . . .
Gd2 Gd 0.44680(2) 0.36597(5) 0.57912(2) 0.01077(5) Uani 1 1 d . . . . .
O1 O 0.5664(2) 0.4229(2) 0.82439(17) 0.0168(7) Uani 1 1 d . . . . .
O3 O 0.5136(2) 0.4450(2) 0.6711(2) 0.0120(8) Uani 1 1 d . . . . .
N3 N 0.3557(3) 0.4438(3) 0.6266(3) 0.0155(10) Uani 1 1 d . . . . .
H3N H 0.345525 0.493952 0.598207 0.019 Uiso 1 1 calc R U . . .
N4 N 0.6563(2) 0.5258(3) 0.7281(2) 0.0162(9) Uani 1 1 d . . . . .
H4N H 0.695890 0.514464 0.706361 0.019 Uiso 1 1 calc R U . . .
N5 N 0.5998(2) 0.5766(2) 0.8492(2) 0.0195(9) Uani 1 1 d . . . . .
H5A H 0.577903 0.543488 0.813569 0.023 Uiso 1 1 calc R U . . .
H5B H 0.587881 0.627157 0.834425 0.023 Uiso 1 1 calc R U . . .
N9 N 0.6309(2) 0.2644(2) 0.8401(2) 0.0173(9) Uani 1 1 d . . . . .
H9N H 0.670972 0.286012 0.877079 0.021 Uiso 1 1 calc R U . . .
C1 C 0.5722(3) 0.2647(3) 0.8740(3) 0.0196(10) Uani 1 1 d . . . . .
H1A H 0.572253 0.214934 0.901287 0.023 Uiso 1 1 calc R U . . .
H1B H 0.528162 0.267612 0.836838 0.023 Uiso 1 1 calc R U . . .
C2 C 0.5759(3) 0.4128(3) 0.8947(3) 0.0151(10) Uani 1 1 d . . . . .
C3 C 0.5826(3) 0.4776(3) 0.9411(3) 0.0171(10) Uani 1 1 d . . . . .
C4 C 0.5936(3) 0.4650(3) 1.0146(3) 0.0199(11) Uani 1 1 d . . . . .
H4 H 0.599600 0.509500 1.045730 0.024 Uiso 1 1 calc R U . . .
C5 C 0.5960(3) 0.3886(3) 1.0431(3) 0.0223(12) Uani 1 1 d . . . . .
C6 C 0.5877(3) 0.3249(3) 0.9967(3) 0.0194(11) Uani 1 1 d . . . . .
H6 H 0.588486 0.272509 1.015239 0.023 Uiso 1 1 calc R U . . .
C7 C 0.5781(3) 0.3354(3) 0.9234(3) 0.0181(11) Uani 1 1 d . . . . .
C8 C 0.6069(3) 0.3760(5) 1.1230(2) 0.0282(13) Uani 1 1 d . . . . .
H8A H 0.654347 0.390710 1.147417 0.042 Uiso 1 1 calc R U . . .
H8B H 0.599027 0.319965 1.132376 0.042 Uiso 1 1 calc R U . . .
H8C H 0.574353 0.409253 1.140556 0.042 Uiso 1 1 calc R U . . .
C9 C 0.6525(3) 0.1829(3) 0.8241(3) 0.0192(11) Uani 1 1 d . . . . .
H9 H 0.610689 0.152016 0.799174 0.023 Uiso 1 1 calc R U . . .
C10 C 0.6890(4) 0.1389(3) 0.8919(3) 0.0279(13) Uani 1 1 d . . . . .
H10A H 0.655850 0.130595 0.921740 0.033 Uiso 1 1 calc R U . . .
H10B H 0.727208 0.172338 0.919246 0.033 Uiso 1 1 calc R U . . .
C11 C 0.7180(4) 0.0584(4) 0.8769(3) 0.0365(16) Uani 1 1 d . . . . .
H11A H 0.742770 0.033488 0.922366 0.044 Uiso 1 1 calc R U . . .
H11B H 0.679617 0.022798 0.853433 0.044 Uiso 1 1 calc R U . . .
C12 C 0.7672(4) 0.0687(4) 0.8291(3) 0.0328(14) Uani 1 1 d . . . . .
H12A H 0.784490 0.016173 0.818229 0.039 Uiso 1 1 calc R U . . .
H12B H 0.807362 0.101297 0.853700 0.039 Uiso 1 1 calc R U . . .
C13 C 0.7293(3) 0.1098(3) 0.7596(3) 0.0253(12) Uani 1 1 d . . . . .
H13A H 0.761383 0.116709 0.728458 0.030 Uiso 1 1 calc R U . . .
H13B H 0.690481 0.075815 0.734154 0.030 Uiso 1 1 calc R U . . .
C14 C 0.7015(3) 0.1905(3) 0.7745(3) 0.0196(11) Uani 1 1 d . . . . .
H14 H 0.742209 0.221777 0.801376 0.024 Uiso 1 1 calc R U . A 1
N1A N 0.6692(2) 0.2382(3) 0.7105(2) 0.0143(8) Uani 0.63(2) 1 d D U P B 2
H1A1 H 0.709106 0.257095 0.692240 0.017 Uiso 0.63(2) 1 calc R U P B 2
N2A N 0.3650(3) 0.2790(3) 0.6414(3) 0.0178(10) Uani 0.63(2) 1 d D U P B 2
H2A H 0.346769 0.235714 0.606366 0.021 Uiso 0.63(2) 1 calc R U P B 2
O2A O 0.5192(2) 0.2893(2) 0.6756(2) 0.0147(9) Uani 0.63(2) 1 d D U P B 2
C15A C 0.6264(6) 0.1903(8) 0.6503(5) 0.0148(16) Uani 0.63(2) 1 d D U P B 2
H15A H 0.612104 0.224294 0.607383 0.018 Uiso 0.63(2) 1 calc R U P B 2
H15B H 0.654402 0.145931 0.638886 0.018 Uiso 0.63(2) 1 calc R U P B 2
C16A C 0.5637(5) 0.1577(5) 0.6691(4) 0.0156(15) Uani 0.63(2) 1 d D U P B 2
C17A C 0.5545(5) 0.0763(5) 0.6743(7) 0.0198(18) Uani 0.63(2) 1 d D U P B 2
H17A H 0.588037 0.041080 0.664190 0.024 Uiso 0.63(2) 1 calc R U P B 2
C18A C 0.4979(6) 0.0452(5) 0.6937(7) 0.0231(18) Uani 0.63(2) 1 d D U P B 2
C19A C 0.4475(5) 0.0974(5) 0.7057(7) 0.0211(18) Uani 0.63(2) 1 d D U P B 2
H19A H 0.408335 0.076558 0.719166 0.025 Uiso 0.63(2) 1 calc R U P B 2
C20A C 0.4534(5) 0.1801(5) 0.6984(7) 0.0195(16) Uani 0.63(2) 1 d D U P B 2
C21A C 0.5128(6) 0.2096(4) 0.6811(9) 0.0159(16) Uani 0.63(2) 1 d D U P B 2
C22A C 0.4914(7) -0.0446(5) 0.7019(9) 0.037(3) Uani 0.63(2) 1 d D U P B 2
H22A H 0.521640 -0.071947 0.676659 0.056 Uiso 0.63(2) 1 calc R U P B 2
H22B H 0.443393 -0.060775 0.681689 0.056 Uiso 0.63(2) 1 calc R U P B 2
H22C H 0.504990 -0.058715 0.752575 0.056 Uiso 0.63(2) 1 calc R U P B 2
C23A C 0.3999(7) 0.2362(7) 0.7080(5) 0.0197(17) Uani 0.63(2) 1 d D U P B 2
H23A H 0.421307 0.275754 0.744764 0.024 Uiso 0.63(2) 1 calc R U P B 2
H23B H 0.364641 0.206720 0.725899 0.024 Uiso 0.63(2) 1 calc R U P B 2
N1B N 0.6692(2) 0.2382(3) 0.7105(2) 0.0143(8) Uani 0.37(2) 1 d D U P B 1
H1B1 H 0.709535 0.257745 0.693302 0.017 Uiso 0.37(2) 1 calc R U P B 1
N2B N 0.3650(3) 0.2790(3) 0.6414(3) 0.0178(10) Uani 0.37(2) 1 d D U P B 1
H2B H 0.345463 0.238198 0.604302 0.021 Uiso 0.37(2) 1 calc R U P B 1
O2B O 0.5192(2) 0.2893(2) 0.6756(2) 0.0147(9) Uani 0.37(2) 1 d D U P B 1
C15B C 0.6267(9) 0.1932(14) 0.6478(8) 0.015(2) Uani 0.37(2) 1 d D U P B 1
H15C H 0.614491 0.229600 0.606317 0.017 Uiso 0.37(2) 1 calc R U P B 1
H15D H 0.655256 0.149821 0.635528 0.017 Uiso 0.37(2) 1 calc R U P B 1
C16B C 0.5620(7) 0.1585(7) 0.6600(6) 0.0155(19) Uani 0.37(2) 1 d D U P B 1
C17B C 0.5490(8) 0.0770(7) 0.6562(11) 0.019(2) Uani 0.37(2) 1 d D U P B 1
H17B H 0.582570 0.042773 0.644686 0.023 Uiso 0.37(2) 1 calc R U P B 1
C18B C 0.4899(9) 0.0434(7) 0.6683(12) 0.023(2) Uani 0.37(2) 1 d D U P B 1
C19B C 0.4403(9) 0.0944(7) 0.6839(11) 0.023(2) Uani 0.37(2) 1 d D U P B 1
H19B H 0.398601 0.072967 0.691411 0.027 Uiso 0.37(2) 1 calc R U P B 1
C20B C 0.4514(7) 0.1769(7) 0.6887(12) 0.019(2) Uani 0.37(2) 1 d D U P B 1
C21B C 0.5114(10) 0.2091(5) 0.6749(15) 0.0158(19) Uani 0.37(2) 1 d D U P B 1
C22B C 0.4778(11) -0.0464(7) 0.6650(14) 0.033(4) Uani 0.37(2) 1 d D U P B 1
H22D H 0.515834 -0.072948 0.698944 0.049 Uiso 0.37(2) 1 calc R U P B 1
H22E H 0.475571 -0.065608 0.616721 0.049 Uiso 0.37(2) 1 calc R U P B 1
H22F H 0.434100 -0.058302 0.677389 0.049 Uiso 0.37(2) 1 calc R U P B 1
C23B C 0.3982(11) 0.2299(12) 0.7040(7) 0.021(2) Uani 0.37(2) 1 d D U P B 1
H23C H 0.419638 0.265230 0.744350 0.025 Uiso 0.37(2) 1 calc R U P B 1
H23D H 0.362534 0.197557 0.718474 0.025 Uiso 0.37(2) 1 calc R U P B 1
C24 C 0.3016(3) 0.3195(3) 0.6525(3) 0.0212(11) Uani 1 1 d . . . . .
H24 H 0.309737 0.331488 0.704560 0.025 Uiso 1 1 calc R U . B 1
C25 C 0.2368(3) 0.2677(4) 0.6311(4) 0.0243(14) Uani 1 1 d . . . . .
H25A H 0.228062 0.254187 0.579869 0.029 Uiso 1 1 calc R U . . .
H25B H 0.244681 0.217445 0.658604 0.029 Uiso 1 1 calc R U . . .
C26 C 0.1739(3) 0.3095(4) 0.6446(4) 0.0345(14) Uani 1 1 d . . . . .
H26A H 0.179802 0.316282 0.696608 0.041 Uiso 1 1 calc R U . . .
H26B H 0.132323 0.276389 0.626174 0.041 Uiso 1 1 calc R U . . .
C27 C 0.1638(3) 0.3904(3) 0.6085(4) 0.0298(13) Uani 1 1 d . . . . .
H27A H 0.124602 0.418062 0.620889 0.036 Uiso 1 1 calc R U . . .
H27B H 0.152276 0.383130 0.556110 0.036 Uiso 1 1 calc R U . . .
C28 C 0.2289(4) 0.4416(4) 0.6313(4) 0.0286(15) Uani 1 1 d . . . . .
H28A H 0.239172 0.451980 0.683263 0.034 Uiso 1 1 calc R U . . .
H28B H 0.221557 0.493332 0.606144 0.034 Uiso 1 1 calc R U . . .
C29 C 0.2901(3) 0.3973(3) 0.6131(3) 0.0178(10) Uani 1 1 d . . . . .
H29 H 0.276407 0.384746 0.560991 0.021 Uiso 1 1 calc R U . . .
C30 C 0.3850(3) 0.4673(3) 0.7026(3) 0.0164(11) Uani 1 1 d . . . . .
H30A H 0.409087 0.421410 0.729916 0.020 Uiso 1 1 calc R U . . .
H30B H 0.347302 0.484006 0.724362 0.020 Uiso 1 1 calc R U . . .
C31 C 0.4346(3) 0.5343(3) 0.7049(3) 0.0158(11) Uani 1 1 d . . . . .
C32 C 0.4180(3) 0.6120(3) 0.7204(3) 0.0235(11) Uani 1 1 d . . . . .
H32 H 0.376132 0.621149 0.734108 0.028 Uiso 1 1 calc R U . . .
C33 C 0.4607(3) 0.6764(3) 0.7166(3) 0.0269(13) Uani 1 1 d . . . . .
C34 C 0.5223(3) 0.6602(3) 0.6965(3) 0.0226(12) Uani 1 1 d . . . . .
H34 H 0.551886 0.703298 0.692388 0.027 Uiso 1 1 calc R U . . .
C35 C 0.5417(3) 0.5835(3) 0.6826(3) 0.0174(11) Uani 1 1 d . . . . .
C36 C 0.4969(3) 0.5199(3) 0.6861(3) 0.0129(11) Uani 1 1 d . . . . .
C37 C 0.4400(4) 0.7597(3) 0.7300(4) 0.0424(17) Uani 1 1 d . . . . .
H37A H 0.468556 0.797607 0.711634 0.064 Uiso 1 1 d R U . . .
H37B H 0.446524 0.767923 0.781413 0.064 Uiso 1 1 d R U . . .
H37C H 0.391212 0.767902 0.705813 0.064 Uiso 1 1 d R U . . .
C38 C 0.6090(3) 0.5662(3) 0.6664(3) 0.0165(11) Uani 1 1 d . . . . .
H38A H 0.630357 0.616412 0.655807 0.020 Uiso 1 1 calc R U . . .
H38B H 0.601579 0.531677 0.623736 0.020 Uiso 1 1 calc R U . . .
C39 C 0.6908(3) 0.5842(3) 0.7841(3) 0.0161(10) Uani 1 1 d . . . . .
H39 H 0.671791 0.637999 0.768197 0.019 Uiso 1 1 calc R U . . .
C40 C 0.7681(3) 0.5870(3) 0.7909(3) 0.0225(11) Uani 1 1 d . . . . .
H40A H 0.776394 0.601094 0.744038 0.027 Uiso 1 1 calc R U . . .
H40B H 0.787846 0.533480 0.803967 0.027 Uiso 1 1 calc R U . . .
C41 C 0.8051(4) 0.6466(4) 0.8463(3) 0.0308(14) Uani 1 1 d . . . . .
H41A H 0.787735 0.700861 0.832226 0.037 Uiso 1 1 calc R U . . .
H41B H 0.855301 0.645539 0.849325 0.037 Uiso 1 1 calc R U . . .
C42 C 0.7922(4) 0.6254(4) 0.9189(3) 0.0357(15) Uani 1 1 d . . . . .
H42A H 0.812556 0.572737 0.934361 0.043 Uiso 1 1 calc R U . . .
H42B H 0.814906 0.665224 0.954804 0.043 Uiso 1 1 calc R U . . .
C43 C 0.7155(4) 0.6237(4) 0.9147(3) 0.0303(14) Uani 1 1 d . . . . .
H43A H 0.696548 0.678067 0.904871 0.036 Uiso 1 1 calc R U . . .
H43B H 0.708464 0.606853 0.961383 0.036 Uiso 1 1 calc R U . . .
C44 C 0.6757(3) 0.5679(3) 0.8573(3) 0.0183(11) Uani 1 1 d . . . . .
H44 H 0.689305 0.511923 0.871657 0.022 Uiso 1 1 calc R U . . .
C45 C 0.5712(3) 0.5605(3) 0.9129(3) 0.0214(11) Uani 1 1 d . . . . .
H45A H 0.592839 0.597990 0.951451 0.026 Uiso 1 1 calc R U . . .
H45B H 0.520944 0.571414 0.899666 0.026 Uiso 1 1 calc R U . . .
O4 O 0.65322(17) 0.38691(19) 0.63537(16) 0.0160(8) Uani 1 1 d . . . . .
O5 O 0.55587(14) 0.3695(3) 0.54905(13) 0.0143(5) Uani 1 1 d . . . . .
O6 O 0.65580(14) 0.3700(3) 0.52149(13) 0.0166(6) Uani 1 1 d . . . . .
C46 C 0.6222(2) 0.3756(3) 0.5699(2) 0.0132(9) Uani 1 1 d . . . . .
O1W O 0.72837(19) 0.3838(2) 0.79867(19) 0.0268(9) Uani 1 1 d . . . . .
H1W1 H 0.753223 0.358163 0.777263 0.040 Uiso 1 1 d R U . . .
H1W2 H 0.734311 0.366248 0.840379 0.040 Uiso 1 1 d R U . . .
O1M O 0.7703(3) 0.3326(3) 0.9339(2) 0.0394(11) Uani 1 1 d . . . . .
H1M H 0.803407 0.300337 0.944796 0.059 Uiso 1 1 calc R U . . .
C1M C 0.7692(4) 0.3806(5) 0.9937(3) 0.048(2) Uani 1 1 d . . . . .
H1M1 H 0.816001 0.400048 1.015306 0.072 Uiso 1 1 calc R U . . .
H1M2 H 0.752784 0.349016 1.028793 0.072 Uiso 1 1 calc R U . . .
H1M3 H 0.738199 0.425831 0.978494 0.072 Uiso 1 1 calc R U . . .
O15 O 0.6382(5) 0.7822(4) 0.8110(4) 0.086(2) Uani 1 1 d . . . . .
O14 O 0.5708(3) 0.7409(3) 0.8774(3) 0.0511(14) Uani 1 1 d . . . . .
O13 O 0.5878(3) 0.8690(5) 0.8612(3) 0.0843(19) Uani 1 1 d . . . . .
N8 N 0.5996(4) 0.7972(4) 0.8503(4) 0.0585(19) Uani 1 1 d . . . . .
O2W O 0.4446(3) 0.2298(2) 0.5314(2) 0.0180(10) Uani 0.5 1 d . . P B 1
H2W1 H 0.477109 0.224180 0.511364 0.027 Uiso 0.5 1 d R U P B 1
H2W2 H 0.406697 0.221992 0.501561 0.027 Uiso 0.5 1 d R U P B 1
O3M O 0.3472(6) 0.1141(5) 0.5308(6) 0.048(3) Uani 0.5 1 d D U P C 1
H3MB H 0.320043 0.134523 0.484995 0.072 Uiso 0.5 1 d R U P C 1
C3M C 0.3865(9) 0.0461(8) 0.5196(10) 0.065(4) Uani 0.5 1 d D U P C 1
H3M1 H 0.379421 0.036845 0.468262 0.097 Uiso 0.5 1 calc R U P C 1
H3M2 H 0.371365 -0.000695 0.541751 0.097 Uiso 0.5 1 calc R U P C 1
H3M3 H 0.435713 0.055723 0.540955 0.097 Uiso 0.5 1 calc R U P C 1
O7 O 0.4446(3) 0.2298(2) 0.5314(2) 0.0180(10) Uani 0.5 1 d D . P B 2
O8 O 0.4325(7) 0.1032(5) 0.4980(6) 0.038(3) Uani 0.5 1 d D U P B 2
O9 O 0.3463(5) 0.1663(8) 0.5241(7) 0.040(3) Uani 0.5 1 d D U P B 2
N6 N 0.4090(5) 0.1659(4) 0.5205(6) 0.026(2) Uani 0.5 1 d D U P B 2
O5W O 0.7595(6) 0.1492(6) 0.5799(5) 0.041(2) Uani 0.5 1 d . . P D 2
H5W1 H 0.776204 0.193564 0.595048 0.062 Uiso 0.5 1 d R U P D 2
H5W2 H 0.727012 0.160024 0.544298 0.062 Uiso 0.5 1 d R U P D 2
O7MA O 0.7742(12) 0.2966(11) 0.6053(14) 0.045(4) Uani 0.35 1 d D U P E 2
H7MA H 0.732843 0.291475 0.582323 0.067 Uiso 0.35 1 d R U P E 2
C7MA C 0.7965(8) 0.3725(11) 0.5956(10) 0.044(3) Uani 0.35 1 d D U P E 2
H7M1 H 0.813677 0.398136 0.642087 0.066 Uiso 0.35 1 calc R U P E 2
H7M2 H 0.757934 0.403443 0.566940 0.066 Uiso 0.35 1 calc R U P E 2
H7M3 H 0.833763 0.369808 0.570880 0.066 Uiso 0.35 1 calc R U P E 2
O2MB O 0.8946(15) 0.2543(16) 0.9694(17) 0.039(5) Uani 0.25 1 d D U P F 2
H2MB H 0.907932 0.265018 1.013018 0.059 Uiso 0.25 1 calc R U P F 2
C2MB C 0.8458(17) 0.1936(18) 0.9594(19) 0.060(6) Uani 0.25 1 d D U P F 2
H2M4 H 0.828222 0.188365 1.002169 0.090 Uiso 0.25 1 calc R U P F 2
H2M5 H 0.867326 0.143407 0.950651 0.090 Uiso 0.25 1 calc R U P F 2
H2M6 H 0.807511 0.206148 0.918341 0.090 Uiso 0.25 1 calc R U P F 2
O6MA O 0.9739(10) 0.3692(17) 0.9312(10) 0.041(4) Uiso 0.2 1 d D U P G 2
H6MA H 0.954105 0.326862 0.914379 0.062 Uiso 0.2 1 d R U P G 2
C6MA C 0.937(2) 0.4354(18) 0.895(2) 0.059(8) Uiso 0.2 1 d D U P G 2
H6M1 H 0.909243 0.459478 0.924396 0.089 Uiso 0.2 1 calc R U P G 2
H6M2 H 0.906838 0.417599 0.849579 0.089 Uiso 0.2 1 calc R U P G 2
H6M3 H 0.970022 0.474686 0.885406 0.089 Uiso 0.2 1 calc R U P G 2
O3W O 0.4471(3) 0.5060(2) 0.5319(2) 0.0207(10) Uani 0.5 1 d . U P B 1
H3W1 H 0.408531 0.515875 0.504006 0.031 Uiso 0.5 1 d R U P B 1
H3W2 H 0.478287 0.510453 0.509979 0.031 Uiso 0.5 1 d R U P B 1
O4MB O 0.3721(11) 0.6441(12) 0.5366(11) 0.045(4) Uiso 0.25 1 d D U P H 1
H4MB H 0.336385 0.663788 0.545101 0.067 Uiso 0.25 1 d R U P H 1
C4MB C 0.4134(14) 0.7080(14) 0.5227(17) 0.046(6) Uiso 0.25 1 d D U P H 1
H4M1 H 0.384648 0.755701 0.510461 0.070 Uiso 0.25 1 calc R U P H 1
H4M2 H 0.433190 0.694008 0.482743 0.070 Uiso 0.25 1 calc R U P H 1
H4M3 H 0.450713 0.718509 0.565165 0.070 Uiso 0.25 1 calc R U P H 1
O4X O 0.818(2) 0.407(2) 0.7285(17) 0.029(3) Uani 0.25 1 d . U P I 1
O5X O 0.7744(19) 0.1965(19) 0.5892(18) 0.043(8) Uiso 0.2 1 d . . P J 1
O5MB O 0.7728(17) 0.545(3) 0.6201(12) 0.050(3) Uani 0.25 1 d D U P K 1
H5MB H 0.775046 0.498754 0.637915 0.075 Uiso 0.25 1 calc R U P K 1
C5MB C 0.7404(18) 0.540(2) 0.5465(12) 0.060(5) Uani 0.25 1 d D U P K 1
H5M4 H 0.692243 0.557946 0.538330 0.090 Uiso 0.25 1 calc R U P K 1
H5M5 H 0.741569 0.485473 0.529932 0.090 Uiso 0.25 1 calc R U P K 1
H5M6 H 0.764841 0.574967 0.520093 0.090 Uiso 0.25 1 calc R U P K 1
O6MC O 0.921(2) 0.422(2) 0.838(2) 0.062(8) Uiso 0.15 1 d D U P L 1
H6MC H 0.894465 0.437305 0.800004 0.093 Uiso 0.15 1 d R U P L 1
C6MC C 0.954(3) 0.489(2) 0.876(3) 0.066(8) Uiso 0.15 1 d D U P L 1
H6M7 H 0.919792 0.527886 0.881658 0.098 Uiso 0.15 1 calc R U P L 1
H6M8 H 0.985040 0.512527 0.849277 0.098 Uiso 0.15 1 calc R U P L 1
H6M9 H 0.981655 0.472076 0.923173 0.098 Uiso 0.15 1 calc R U P L 1
O10 O 0.4471(3) 0.5060(2) 0.5319(2) 0.0207(10) Uani 0.5 1 d D U P B 2
O11 O 0.4421(6) 0.6319(5) 0.5036(6) 0.035(2) Uani 0.5 1 d D U P B 2
O12 O 0.3488(4) 0.5697(7) 0.5201(6) 0.034(2) Uani 0.5 1 d D U P B 2
N7 N 0.4123(4) 0.5700(4) 0.5187(6) 0.0219(18) Uani 0.5 1 d D U P B 2
O2MA O 0.8766(6) 0.2316(7) 0.9735(6) 0.025(2) Uani 0.5 1 d D U P M -1
H2MA H 0.897287 0.249799 1.013489 0.038 Uiso 0.5 1 d R U P M -1
C2MA C 0.9241(8) 0.2201(10) 0.9322(8) 0.053(3) Uani 0.5 1 d D U P M -1
H2M1 H 0.923411 0.266162 0.901082 0.079 Uiso 0.5 1 calc R U P M -1
H2M2 H 0.911694 0.172134 0.903065 0.079 Uiso 0.5 1 calc R U P M -1
H2M3 H 0.970525 0.213775 0.963577 0.079 Uiso 0.5 1 calc R U P M -1
O4MA O 0.3924(6) 0.7784(7) 0.5385(6) 0.063(3) Uani 0.5 1 d D U P N 2
H4MA H 0.398059 0.728946 0.541869 0.095 Uiso 0.5 1 d R U P N 2
C4MA C 0.4566(7) 0.8156(9) 0.5395(10) 0.066(3) Uani 0.5 1 d D U P N 2
H4M4 H 0.469234 0.851502 0.580558 0.099 Uiso 0.5 1 calc R U P N 2
H4M5 H 0.452257 0.846064 0.495442 0.099 Uiso 0.5 1 calc R U P N 2
H4M6 H 0.492420 0.774938 0.543190 0.099 Uiso 0.5 1 calc R U P N 2
O5MA O 0.7629(14) 0.537(2) 0.6025(12) 0.050(3) Uani 0.3 1 d D U P O 3
H5MA H 0.722192 0.541463 0.577411 0.075 Uiso 0.3 1 d R U P O 3
C5MA C 0.8060(14) 0.5096(18) 0.5592(14) 0.061(4) Uani 0.3 1 d D U P O 3
H5M1 H 0.845382 0.545710 0.563874 0.092 Uiso 0.3 1 calc R U P O 3
H5M2 H 0.779548 0.507910 0.509280 0.092 Uiso 0.3 1 calc R U P O 3
H5M3 H 0.822882 0.456096 0.574505 0.092 Uiso 0.3 1 calc R U P O 3
O6MD O 0.9244(18) 0.475(2) 0.842(2) 0.062(10) Uiso 0.15 1 d D . P P 3
H6MD H 0.938554 0.430344 0.833229 0.094 Uiso 0.15 1 d R U P P 3
C6MD C 0.981(2) 0.528(3) 0.867(3) 0.066(8) Uiso 0.15 1 d D . P P 3
H6MX H 0.984749 0.541211 0.916730 0.098 Uiso 0.15 1 calc R U P P 3
H6MY H 0.974029 0.576182 0.837849 0.098 Uiso 0.15 1 calc R U P P 3
H6MZ H 1.023865 0.501491 0.862557 0.098 Uiso 0.15 1 calc R U P P 3
O7MB O 0.7862(14) 0.3169(14) 0.5934(16) 0.040(4) Uani 0.3 1 d D U P Q 3
H7MB H 0.748560 0.339441 0.574619 0.059 Uiso 0.3 1 d R U P Q 3
C7MB C 0.7769(14) 0.2328(14) 0.5856(16) 0.046(4) Uani 0.3 1 d D U P Q 3
H7M4 H 0.802534 0.212883 0.552025 0.069 Uiso 0.3 1 calc R U P Q 3
H7M5 H 0.727673 0.220800 0.567412 0.069 Uiso 0.3 1 calc R U P Q 3
H7M6 H 0.794238 0.207003 0.632010 0.069 Uiso 0.3 1 calc R U P Q 3
O4W O 0.8131(8) 0.4200(9) 0.7096(6) 0.029(3) Uani 0.5 1 d . U P R 3
H4W1 H 0.842189 0.421310 0.749268 0.043 Uiso 0.5 1 d R U P R 3
H4W2 H 0.822666 0.378412 0.689946 0.043 Uiso 0.5 1 d R U P R 3
O6MB O 0.9930(14) 0.4185(16) 0.9296(13) 0.032(6) Uiso 0.15 1 d D . P S 4
H6MB H 1.032105 0.415226 0.920949 0.048 Uiso 0.15 1 d R U P S 4
C6MB C 0.941(2) 0.389(4) 0.871(2) 0.08(2) Uiso 0.15 1 d D . P S 4
H6M4 H 0.955851 0.397429 0.826758 0.114 Uiso 0.15 1 calc R U P S 4
H6M5 H 0.897725 0.416222 0.868434 0.114 Uiso 0.15 1 calc R U P S 4
H6M6 H 0.935396 0.331502 0.877543 0.114 Uiso 0.15 1 calc R U P S 4
O4Y O 0.839(2) 0.404(2) 0.762(2) 0.058(10) Uiso 0.15 1 d . . P T 4

loop_
_atom_site_aniso_label
_atom_site_aniso_U_11
_atom_site_aniso_U_22
_atom_site_aniso_U_33
_atom_site_aniso_U_23
_atom_site_aniso_U_13
_atom_site_aniso_U_12
Gd1 0.01336(10) 0.01386(9) 0.00817(8) 0.00080(14) 0.00242(6) 0.00022(15)
Gd2 0.01123(9) 0.01339(9) 0.00838(8) -0.00111(14) 0.00374(6) -0.00123(15)
O1 0.024(2) 0.0177(16) 0.0093(15) 0.0015(13) 0.0047(13) 0.0025(14)
O3 0.015(2) 0.0132(18) 0.0077(18) 0.0014(15) 0.0020(16) 0.0010(16)
N3 0.012(2) 0.022(2) 0.013(2) -0.0049(17) 0.0032(18) -0.0040(18)
N4 0.019(2) 0.018(2) 0.011(2) -0.0018(17) 0.0044(17) -0.0029(18)
N5 0.027(3) 0.0157(19) 0.017(2) -0.0026(17) 0.0074(18) 0.0012(18)
N9 0.024(2) 0.0179(19) 0.0110(18) 0.0010(16) 0.0054(16) 0.0054(17)
C1 0.024(3) 0.019(2) 0.018(2) 0.004(2) 0.009(2) 0.003(2)
C2 0.012(2) 0.021(2) 0.013(2) 0.000(2) 0.004(2) 0.0008(19)
C3 0.016(3) 0.022(2) 0.014(2) -0.0012(19) 0.0051(19) -0.002(2)
C4 0.020(3) 0.029(3) 0.013(2) -0.005(2) 0.007(2) -0.005(2)
C5 0.018(3) 0.038(3) 0.012(2) -0.001(2) 0.0050(18) -0.003(2)
C6 0.018(3) 0.024(3) 0.016(2) 0.005(2) 0.005(2) 0.002(2)
C7 0.018(3) 0.022(2) 0.015(3) -0.002(2) 0.006(2) 0.001(2)
C8 0.036(3) 0.038(4) 0.0108(18) 0.005(3) 0.0072(18) -0.004(3)
C9 0.026(3) 0.017(2) 0.015(2) 0.005(2) 0.007(2) 0.010(2)
C10 0.041(4) 0.027(3) 0.015(3) 0.008(2) 0.006(3) 0.017(3)
C11 0.056(5) 0.030(3) 0.025(3) 0.014(2) 0.012(3) 0.023(3)
C12 0.035(4) 0.033(3) 0.031(3) 0.006(3) 0.009(3) 0.022(3)
C13 0.028(3) 0.026(3) 0.024(3) 0.007(2) 0.010(2) 0.014(2)
C14 0.021(3) 0.020(3) 0.017(2) 0.006(2) 0.004(2) 0.008(2)
N1A 0.014(2) 0.0190(18) 0.0114(18) 0.0017(15) 0.0063(15) 0.0018(16)
N2A 0.016(2) 0.022(2) 0.018(2) -0.0007(17) 0.0072(17) -0.0013(17)
O2A 0.017(2) 0.0119(17) 0.0146(18) 0.0035(15) 0.0034(16) 0.0016(16)
C15A 0.017(3) 0.016(3) 0.012(3) -0.001(3) 0.005(3) 0.002(3)
C16A 0.022(3) 0.015(3) 0.011(3) 0.002(2) 0.006(3) 0.002(2)
C17A 0.025(3) 0.017(3) 0.019(4) 0.002(3) 0.009(3) 0.003(3)
C18A 0.032(4) 0.018(3) 0.021(4) 0.005(3) 0.010(3) -0.003(3)
C19A 0.026(3) 0.020(3) 0.019(4) 0.003(3) 0.011(3) -0.008(3)
C20A 0.024(3) 0.019(3) 0.017(3) 0.001(3) 0.008(3) -0.003(3)
C21A 0.020(3) 0.015(3) 0.013(3) 0.002(2) 0.005(3) -0.002(2)
C22A 0.048(6) 0.016(4) 0.052(7) 0.002(5) 0.019(6) -0.002(4)
C23A 0.021(3) 0.023(3) 0.019(3) 0.001(3) 0.011(3) -0.004(3)
N1B 0.014(2) 0.0190(18) 0.0114(18) 0.0017(15) 0.0063(15) 0.0018(16)
N2B 0.016(2) 0.022(2) 0.018(2) -0.0007(17) 0.0072(17) -0.0013(17)
O2B 0.017(2) 0.0119(17) 0.0146(18) 0.0035(15) 0.0034(16) 0.0016(16)
C15B 0.017(4) 0.016(4) 0.012(4) 0.000(3) 0.006(3) 0.001(3)
C16B 0.021(3) 0.014(3) 0.012(3) 0.002(3) 0.006(3) 0.001(3)
C17B 0.026(4) 0.018(3) 0.016(4) 0.004(4) 0.011(4) 0.001(3)
C18B 0.031(4) 0.018(3) 0.024(5) 0.003(4) 0.012(4) -0.002(3)
C19B 0.028(4) 0.022(4) 0.020(5) 0.003(4) 0.011(4) -0.006(3)
C20B 0.023(3) 0.019(3) 0.017(4) 0.001(3) 0.009(3) -0.002(3)
C21B 0.021(3) 0.015(3) 0.013(3) 0.003(3) 0.006(3) -0.001(3)
C22B 0.044(8) 0.012(6) 0.046(8) 0.005(7) 0.020(8) -0.005(6)
C23B 0.021(4) 0.022(4) 0.020(4) 0.002(4) 0.008(3) -0.004(4)
C24 0.018(3) 0.027(3) 0.022(3) -0.004(2) 0.010(2) -0.003(2)
C25 0.014(3) 0.029(3) 0.033(3) 0.000(3) 0.010(2) -0.005(2)
C26 0.024(3) 0.039(3) 0.046(4) -0.001(3) 0.018(3) -0.005(3)
C27 0.017(3) 0.027(3) 0.049(3) -0.007(2) 0.017(3) 0.000(2)
C28 0.022(3) 0.026(3) 0.040(4) -0.011(3) 0.012(3) -0.003(3)
C29 0.014(3) 0.021(2) 0.021(2) -0.0081(19) 0.008(2) -0.0038(19)
C30 0.018(3) 0.019(2) 0.015(2) -0.005(2) 0.010(2) 0.001(2)
C31 0.017(3) 0.016(2) 0.013(2) -0.002(2) 0.003(2) 0.001(2)
C32 0.019(3) 0.023(3) 0.029(3) -0.007(2) 0.006(2) 0.000(2)
C33 0.030(3) 0.014(2) 0.032(3) 0.001(2) 0.001(3) 0.005(2)
C34 0.023(3) 0.012(2) 0.030(3) 0.002(2) 0.002(2) -0.002(2)
C35 0.021(3) 0.017(2) 0.013(2) 0.0038(19) -0.001(2) 0.000(2)
C36 0.015(3) 0.012(2) 0.009(2) 0.0007(18) -0.0003(19) -0.001(2)
C37 0.041(4) 0.019(3) 0.064(5) -0.010(3) 0.007(3) 0.005(3)
C38 0.021(3) 0.017(2) 0.013(2) 0.003(2) 0.007(2) -0.003(2)
C39 0.020(3) 0.017(2) 0.010(2) -0.0026(19) 0.0025(19) -0.005(2)
C40 0.022(3) 0.030(3) 0.016(2) 0.000(2) 0.005(2) -0.009(2)
C41 0.028(3) 0.045(4) 0.019(3) -0.007(3) 0.005(2) -0.021(3)
C42 0.034(4) 0.051(4) 0.020(3) -0.007(3) 0.002(2) -0.021(3)
C43 0.036(4) 0.038(3) 0.017(3) -0.007(3) 0.008(3) -0.016(3)
C44 0.021(3) 0.023(3) 0.011(2) -0.004(2) 0.004(2) -0.008(2)
C45 0.029(3) 0.023(2) 0.016(2) -0.001(2) 0.013(2) 0.001(2)
O4 0.0144(16) 0.024(2) 0.0098(13) 0.0009(12) 0.0026(12) 0.0008(13)
O5 0.0130(13) 0.0186(13) 0.0116(12) -0.003(2) 0.0036(10) 0.001(2)
O6 0.0139(14) 0.0261(14) 0.0108(12) 0.001(2) 0.0048(10) -0.001(2)
C46 0.0147(19) 0.011(2) 0.0140(17) 0.002(2) 0.0042(14) -0.001(2)
O1W 0.0192(18) 0.029(3) 0.0294(18) 0.0058(16) -0.0001(14) 0.0000(15)
O1M 0.037(3) 0.046(3) 0.029(2) -0.0046(19) -0.0036(19) 0.010(2)
C1M 0.041(4) 0.060(6) 0.037(3) -0.012(4) -0.001(3) 0.012(4)
O15 0.124(7) 0.086(5) 0.061(4) -0.006(4) 0.047(4) -0.004(5)
O14 0.068(4) 0.030(2) 0.053(3) -0.001(2) 0.010(3) 0.003(2)
O13 0.087(4) 0.049(3) 0.101(4) -0.039(5) -0.008(3) 0.005(5)
N8 0.080(6) 0.042(4) 0.045(4) -0.004(3) -0.002(4) 0.002(4)
O2W 0.018(3) 0.019(2) 0.016(2) -0.0041(18) 0.0012(19) -0.0028(18)
O3M 0.067(8) 0.018(4) 0.055(6) -0.005(4) 0.009(5) -0.013(5)
C3M 0.078(10) 0.038(7) 0.067(9) -0.001(7) -0.006(8) -0.007(7)
O7 0.018(3) 0.019(2) 0.016(2) -0.0041(18) 0.0012(19) -0.0028(18)
O8 0.057(7) 0.021(4) 0.041(6) 0.002(4) 0.019(5) 0.010(4)
O9 0.045(7) 0.044(6) 0.036(6) -0.011(5) 0.020(5) -0.003(6)
N6 0.036(6) 0.021(4) 0.024(5) 0.006(4) 0.012(5) 0.007(4)
O5W 0.041(6) 0.041(5) 0.045(6) -0.002(5) 0.017(5) 0.007(5)
O7MA 0.016(7) 0.056(9) 0.057(7) -0.007(7) 0.001(5) 0.015(6)
C7MA 0.013(6) 0.057(9) 0.058(7) 0.000(8) 0.003(5) 0.010(7)
O2MB 0.032(11) 0.049(11) 0.036(8) 0.006(9) 0.007(8) 0.006(8)
C2MB 0.054(12) 0.067(11) 0.055(9) 0.004(10) 0.005(9) 0.015(9)
O3W 0.027(3) 0.0193(19) 0.019(2) 0.0012(18) 0.012(2) 0.0031(19)
O4X 0.023(4) 0.035(5) 0.027(6) 0.007(4) 0.005(5) -0.004(4)
O5MB 0.041(7) 0.062(6) 0.038(7) -0.013(7) -0.007(6) 0.008(6)
C5MB 0.048(9) 0.066(8) 0.056(9) -0.011(9) -0.003(8) 0.006(8)
O10 0.027(3) 0.0193(19) 0.019(2) 0.0012(18) 0.012(2) 0.0031(19)
O11 0.050(6) 0.024(4) 0.035(5) 0.011(4) 0.016(4) 0.010(4)
O12 0.031(5) 0.044(5) 0.031(5) 0.018(4) 0.017(4) 0.012(4)
N7 0.030(4) 0.024(3) 0.018(4) 0.006(3) 0.016(3) 0.008(3)
O2MA 0.022(6) 0.032(6) 0.023(4) 0.006(4) 0.008(4) 0.003(4)
C2MA 0.056(8) 0.056(8) 0.047(6) 0.005(6) 0.012(6) -0.006(6)
O4MA 0.069(7) 0.049(5) 0.068(6) 0.007(5) 0.009(6) 0.019(5)
C4MA 0.071(7) 0.052(6) 0.070(6) 0.006(5) 0.006(6) 0.019(5)
O5MA 0.041(7) 0.062(6) 0.038(7) -0.013(7) -0.007(6) 0.008(6)
C5MA 0.049(9) 0.065(8) 0.057(9) -0.009(8) -0.012(8) 0.000(8)
O7MB 0.014(7) 0.051(9) 0.052(7) -0.002(7) 0.004(5) 0.011(7)
C7MB 0.023(7) 0.057(10) 0.056(8) -0.004(8) 0.006(6) 0.010(8)
O4W 0.023(4) 0.035(5) 0.027(6) 0.007(4) 0.005(5) -0.004(4)

loop_
_atom_type_symbol
_atom_type_description
_atom_type_scat_dispersion_real
_atom_type_scat_dispersion_imag
_atom_type_scat_source
C C 0.0033 0.0016 'International Tables Vol C Tables 4.2.6.8 and 6.1.1.4'
H H 0.0000 0.0000 'International Tables Vol C Tables 4.2.6.8 and 6.1.1.4'
N N 0.0061 0.0033 'International Tables Vol C Tables 4.2.6.8 and 6.1.1.4'
O O 0.0106 0.0060 'International Tables Vol C Tables 4.2.6.8 and 6.1.1.4'
Gd Gd -0.1653 3.9035 'International Tables Vol C Tables 4.2.6.8 and 6.1.1.4'

loop_
_geom_angle_atom_site_label_1
_geom_angle_atom_site_label_2
_geom_angle_atom_site_label_3
_geom_angle
_geom_angle_site_symmetry_1
_geom_angle_site_symmetry_3
_geom_angle_publ_flag
O1 Gd1 O2B 103.59(16) . . ?
O1 Gd1 O2A 103.59(16) . . ?
O1 Gd1 O4 148.95(11) . . ?
O2B Gd1 O4 93.43(14) . . ?
O2A Gd1 O4 93.43(14) . . ?
O1 Gd1 O3 77.87(14) . . ?
O2B Gd1 O3 68.33(9) . . ?
O2A Gd1 O3 68.33(9) . . ?
O4 Gd1 O3 84.80(14) . . ?
O1 Gd1 O1W 94.80(13) . . ?
O2B Gd1 O1W 149.49(14) . . ?
O2A Gd1 O1W 149.49(14) . . ?
O4 Gd1 O1W 82.34(12) . . ?
O3 Gd1 O1W 140.46(14) . . ?
O1 Gd1 N1A 138.85(12) . . ?
O2A Gd1 N1A 75.71(15) . . ?
O4 Gd1 N1A 70.25(12) . . ?
O3 Gd1 N1A 134.53(13) . . ?
O1W Gd1 N1A 74.43(13) . . ?
O1 Gd1 N1B 138.85(12) . . ?
O2B Gd1 N1B 75.71(15) . . ?
O4 Gd1 N1B 70.25(12) . . ?
O3 Gd1 N1B 134.53(13) . . ?
O1W Gd1 N1B 74.43(13) . . ?
O1 Gd1 N9 73.49(12) . . ?
O2B Gd1 N9 88.09(14) . . ?
O2A Gd1 N9 88.09(14) . . ?
O4 Gd1 N9 133.69(12) . . ?
O3 Gd1 N9 137.10(15) . . ?
O1W Gd1 N9 73.91(13) . . ?
N1A Gd1 N9 65.36(13) . . ?
N1B Gd1 N9 65.36(13) . . ?
O1 Gd1 N4 81.95(13) . . ?
O2B Gd1 N4 138.29(14) . . ?
O2A Gd1 N4 138.29(14) . . ?
O4 Gd1 N4 68.29(12) . . ?
O3 Gd1 N4 72.77(14) . . ?
O1W Gd1 N4 67.73(12) . . ?
N1A Gd1 N4 126.35(15) . . ?
N1B Gd1 N4 126.35(15) . . ?
N9 Gd1 N4 132.00(13) . . ?
O1 Gd1 Gd2 102.02(9) . . ?
O2B Gd1 Gd2 36.81(10) . . ?
O2A Gd1 Gd2 36.81(10) . . ?
O4 Gd1 Gd2 76.46(8) . . ?
O3 Gd1 Gd2 35.42(10) . . ?
O1W Gd1 Gd2 158.65(9) . . ?
N1A Gd1 Gd2 100.32(9) . . ?
N1B Gd1 Gd2 100.32(9) . . ?
N9 Gd1 Gd2 123.39(10) . . ?
N4 Gd1 Gd2 101.48(9) . . ?
O3 Gd2 O5 77.89(15) . . ?
O3 Gd2 O2B 66.45(9) . . ?
O5 Gd2 O2B 78.21(15) . . ?
O3 Gd2 O2A 66.45(9) . . ?
O5 Gd2 O2A 78.21(15) . . ?
O3 Gd2 O6 142.21(16) . 2_656 ?
O5 Gd2 O6 115.99(9) . 2_656 ?
O2B Gd2 O6 147.76(16) . 2_656 ?
O3 Gd2 O7 139.66(15) . . ?
O5 Gd2 O7 82.23(16) . . ?
O2A Gd2 O7 75.35(15) . . ?
O6 Gd2 O7 78.13(16) 2_656 . ?
O3 Gd2 O2W 139.66(15) . . ?
O5 Gd2 O2W 82.23(16) . . ?
O2B Gd2 O2W 75.35(15) . . ?
O6 Gd2 O2W 78.13(16) 2_656 . ?
O3 Gd2 O5 127.87(15) . 2_656 ?
O5 Gd2 O5 63.20(10) . 2_656 ?
O2B Gd2 O5 130.22(15) . 2_656 ?
O6 Gd2 O5 52.82(9) 2_656 2_656 ?
O2W Gd2 O5 69.62(16) . 2_656 ?
O3 Gd2 O10 72.28(15) . . ?
O5 Gd2 O10 78.77(16) . . ?
O2A Gd2 O10 135.94(16) . . ?
O6 Gd2 O10 76.30(16) 2_656 . ?
O7 Gd2 O10 137.03(9) . . ?
O5 Gd2 O10 67.41(16) 2_656 . ?
O3 Gd2 O3W 72.28(15) . . ?
O5 Gd2 O3W 78.77(16) . . ?
O2B Gd2 O3W 135.94(16) . . ?
O6 Gd2 O3W 76.30(16) 2_656 . ?
O2W Gd2 O3W 137.03(9) . . ?
O5 Gd2 O3W 67.41(16) 2_656 . ?
O3 Gd2 N3 76.24(16) . . ?
O5 Gd2 N3 146.83(16) . . ?
O2B Gd2 N3 109.40(16) . . ?
O2A Gd2 N3 109.40(16) . . ?
O6 Gd2 N3 75.27(13) 2_656 . ?
O7 Gd2 N3 130.83(16) . . ?
O2W Gd2 N3 130.83(16) . . ?
O5 Gd2 N3 120.18(14) 2_656 . ?
O10 Gd2 N3 73.83(15) . . ?
O3W Gd2 N3 73.83(15) . . ?
O3 Gd2 N2A 105.14(16) . . ?
O5 Gd2 N2A 144.44(16) . . ?
O2A Gd2 N2A 71.24(16) . . ?
O6 Gd2 N2A 83.72(14) 2_656 . ?
O7 Gd2 N2A 72.92(16) . . ?
O5 Gd2 N2A 126.80(15) 2_656 . ?
O10 Gd2 N2A 136.45(16) . . ?
N3 Gd2 N2A 63.74(12) . . ?
C2 O1 Gd1 136.9(3) . . ?
C36 O3 Gd2 124.4(3) . . ?
C36 O3 Gd1 126.6(3) . . ?
Gd2 O3 Gd1 108.90(16) . . ?
C29 N3 C30 115.1(5) . . ?
C29 N3 Gd2 109.6(3) . . ?
C30 N3 Gd2 110.2(3) . . ?
C29 N3 H3N 107.2 . . ?
C30 N3 H3N 107.2 . . ?
Gd2 N3 H3N 107.2 . . ?
C38 N4 C39 111.5(4) . . ?
C38 N4 Gd1 108.2(3) . . ?
C39 N4 Gd1 132.4(3) . . ?
C38 N4 H4N 99.2 . . ?
C39 N4 H4N 99.2 . . ?
Gd1 N4 H4N 99.2 . . ?
C44 N5 C45 118.5(4) . . ?
C44 N5 H5A 107.7 . . ?
C45 N5 H5A 107.7 . . ?
C44 N5 H5B 107.7 . . ?
C45 N5 H5B 107.7 . . ?
H5A N5 H5B 107.1 . . ?
C1 N9 C9 113.4(4) . . ?
C1 N9 Gd1 109.4(3) . . ?
C9 N9 Gd1 117.3(3) . . ?
C1 N9 H9N 105.2 . . ?
C9 N9 H9N 105.2 . . ?
Gd1 N9 H9N 105.2 . . ?
N9 C1 C7 109.8(4) . . ?
N9 C1 H1A 109.7 . . ?
C7 C1 H1A 109.7 . . ?
N9 C1 H1B 109.7 . . ?
C7 C1 H1B 109.7 . . ?
H1A C1 H1B 108.2 . . ?
O1 C2 C3 121.4(5) . . ?
O1 C2 C7 120.1(4) . . ?
C3 C2 C7 118.5(4) . . ?
C2 C3 C4 120.0(5) . . ?
C2 C3 C45 120.7(4) . . ?
C4 C3 C45 119.0(4) . . ?
C5 C4 C3 121.6(5) . . ?
C5 C4 H4 119.2 . . ?
C3 C4 H4 119.2 . . ?
C6 C5 C4 118.1(4) . . ?
C6 C5 C8 121.1(5) . . ?
C4 C5 C8 120.8(5) . . ?
C5 C6 C7 121.8(5) . . ?
C5 C6 H6 119.1 . . ?
C7 C6 H6 119.1 . . ?
C6 C7 C2 120.0(4) . . ?
C6 C7 C1 121.0(5) . . ?
C2 C7 C1 119.0(4) . . ?
C5 C8 H8A 109.5 . . ?
C5 C8 H8B 109.5 . . ?
H8A C8 H8B 109.5 . . ?
C5 C8 H8C 109.5 . . ?
H8A C8 H8C 109.5 . . ?
H8B C8 H8C 109.5 . . ?
N9 C9 C10 111.6(4) . . ?
N9 C9 C14 108.3(4) . . ?
C10 C9 C14 109.7(5) . . ?
N9 C9 H9 109.1 . . ?
C10 C9 H9 109.1 . . ?
C14 C9 H9 109.1 . . ?
C9 C10 C11 112.9(5) . . ?
C9 C10 H10A 109.0 . . ?
C11 C10 H10A 109.0 . . ?
C9 C10 H10B 109.0 . . ?
C11 C10 H10B 109.0 . . ?
H10A C10 H10B 107.8 . . ?
C12 C11 C10 110.4(5) . . ?
C12 C11 H11A 109.6 . . ?
C10 C11 H11A 109.6 . . ?
C12 C11 H11B 109.6 . . ?
C10 C11 H11B 109.6 . . ?
H11A C11 H11B 108.1 . . ?
C11 C12 C13 109.4(5) . . ?
C11 C12 H12A 109.8 . . ?
C13 C12 H12A 109.8 . . ?
C11 C12 H12B 109.8 . . ?
C13 C12 H12B 109.8 . . ?
H12A C12 H12B 108.2 . . ?
C14 C13 C12 111.1(5) . . ?
C14 C13 H13A 109.4 . . ?
C12 C13 H13A 109.4 . . ?
C14 C13 H13B 109.4 . . ?
C12 C13 H13B 109.4 . . ?
H13A C13 H13B 108.0 . . ?
N1B C14 C13 115.3(4) . . ?
N1A C14 C13 115.3(4) . . ?
N1B C14 C9 110.8(4) . . ?
N1A C14 C9 110.8(4) . . ?
C13 C14 C9 111.2(5) . . ?
N1B C14 H14 106.3 . . ?
C13 C14 H14 106.3 . . ?
C9 C14 H14 106.3 . . ?
C14 N1A C15A 114.0(7) . . ?
C14 N1A Gd1 115.0(3) . . ?
C15A N1A Gd1 113.2(6) . . ?
C14 N1A H1A1 104.4 . . ?
C15A N1A H1A1 104.4 . . ?
Gd1 N1A H1A1 104.4 . . ?
C23A N2A C24 109.0(6) . . ?
C23A N2A Gd2 116.4(6) . . ?
C24 N2A Gd2 116.4(3) . . ?
C23A N2A H2A 104.5 . . ?
C24 N2A H2A 104.5 . . ?
Gd2 N2A H2A 104.5 . . ?
C21A O2A Gd1 127.7(7) . . ?
C21A O2A Gd2 122.5(8) . . ?
Gd1 O2A Gd2 108.65(16) . . ?
C16A C15A N1A 111.1(6) . . ?
C16A C15A H15A 109.4 . . ?
N1A C15A H15A 109.4 . . ?
C16A C15A H15B 109.4 . . ?
N1A C15A H15B 109.4 . . ?
H15A C15A H15B 108.0 . . ?
C17A C16A C21A 119.2(7) . . ?
C17A C16A C15A 120.9(7) . . ?
C21A C16A C15A 119.9(7) . . ?
C18A C17A C16A 121.7(7) . . ?
C18A C17A H17A 119.1 . . ?
C16A C17A H17A 119.1 . . ?
C17A C18A C19A 118.6(7) . . ?
C17A C18A C22A 120.0(8) . . ?
C19A C18A C22A 121.4(8) . . ?
C18A C19A C20A 121.5(7) . . ?
C18A C19A H19A 119.2 . . ?
C20A C19A H19A 119.2 . . ?
C21A C20A C19A 118.1(7) . . ?
C21A C20A C23A 119.2(7) . . ?
C19A C20A C23A 122.7(8) . . ?
O2A C21A C16A 121.2(8) . . ?
O2A C21A C20A 118.1(7) . . ?
C16A C21A C20A 120.7(7) . . ?
C18A C22A H22A 109.5 . . ?
C18A C22A H22B 109.5 . . ?
H22A C22A H22B 109.5 . . ?
C18A C22A H22C 109.5 . . ?
H22A C22A H22C 109.5 . . ?
H22B C22A H22C 109.5 . . ?
C20A C23A N2A 113.5(7) . . ?
C20A C23A H23A 108.9 . . ?
N2A C23A H23A 108.9 . . ?
C20A C23A H23B 108.9 . . ?
N2A C23A H23B 108.9 . . ?
H23A C23A H23B 107.7 . . ?
C14 N1B C15B 116.5(10) . . ?
C14 N1B Gd1 115.0(3) . . ?
C15B N1B Gd1 112.2(10) . . ?
C14 N1B H1B1 103.7 . . ?
C15B N1B H1B1 103.7 . . ?
Gd1 N1B H1B1 103.7 . . ?
C23B N2B C24 111.1(8) . . ?
C23B N2B Gd2 118.1(10) . . ?
C24 N2B Gd2 116.4(3) . . ?
C23B N2B H2B 102.8 . . ?
C24 N2B H2B 102.8 . . ?
Gd2 N2B H2B 102.8 . . ?
C21B O2B Gd1 130.9(11) . . ?
C21B O2B Gd2 118.4(12) . . ?
Gd1 O2B Gd2 108.65(16) . . ?
C16B C15B N1B 114.0(8) . . ?
C16B C15B H15C 108.7 . . ?
N1B C15B H15C 108.7 . . ?
C16B C15B H15D 108.7 . . ?
N1B C15B H15D 108.7 . . ?
H15C C15B H15D 107.6 . . ?
C17B C16B C21B 118.2(9) . . ?
C17B C16B C15B 122.3(11) . . ?
C21B C16B C15B 119.4(10) . . ?
C18B C17B C16B 123.3(10) . . ?
C18B C17B H17B 118.4 . . ?
C16B C17B H17B 118.4 . . ?
C17B C18B C19B 117.9(9) . . ?
C17B C18B C22B 122.1(11) . . ?
C19B C18B C22B 120.0(11) . . ?
C18B C19B C20B 120.7(10) . . ?
C18B C19B H19B 119.7 . . ?
C20B C19B H19B 119.7 . . ?
C21B C20B C19B 119.9(10) . . ?
C21B C20B C23B 119.9(10) . . ?
C19B C20B C23B 120.1(11) . . ?
O2B C21B C20B 118.9(10) . . ?
O2B C21B C16B 121.2(10) . . ?
C20B C21B C16B 119.9(8) . . ?
C18B C22B H22D 109.5 . . ?
C18B C22B H22E 109.5 . . ?
H22D C22B H22E 109.5 . . ?
C18B C22B H22F 109.5 . . ?
H22D C22B H22F 109.5 . . ?
H22E C22B H22F 109.5 . . ?
C20B C23B N2B 111.9(10) . . ?
C20B C23B H23C 109.2 . . ?
N2B C23B H23C 109.2 . . ?
C20B C23B H23D 109.2 . . ?
N2B C23B H23D 109.2 . . ?
H23C C23B H23D 107.9 . . ?
N2B C24 C29 110.6(4) . . ?
N2A C24 C29 110.6(4) . . ?
N2B C24 C25 112.9(5) . . ?
N2A C24 C25 112.9(5) . . ?
C29 C24 C25 110.3(5) . . ?
N2B C24 H24 107.6 . . ?
C29 C24 H24 107.6 . . ?
C25 C24 H24 107.6 . . ?
C26 C25 C24 111.7(5) . . ?
C26 C25 H25A 109.3 . . ?
C24 C25 H25A 109.3 . . ?
C26 C25 H25B 109.3 . . ?
C24 C25 H25B 109.3 . . ?
H25A C25 H25B 107.9 . . ?
C25 C26 C27 110.9(5) . . ?
C25 C26 H26A 109.5 . . ?
C27 C26 H26A 109.5 . . ?
C25 C26 H26B 109.5 . . ?
C27 C26 H26B 109.5 . . ?
H26A C26 H26B 108.1 . . ?
C26 C27 C28 111.4(5) . . ?
C26 C27 H27A 109.4 . . ?
C28 C27 H27A 109.4 . . ?
C26 C27 H27B 109.4 . . ?
C28 C27 H27B 109.4 . . ?
H27A C27 H27B 108.0 . . ?
C27 C28 C29 109.0(5) . . ?
C27 C28 H28A 109.9 . . ?
C29 C28 H28A 109.9 . . ?
C27 C28 H28B 109.9 . . ?
C29 C28 H28B 109.9 . . ?
H28A C28 H28B 108.3 . . ?
N3 C29 C24 110.5(4) . . ?
N3 C29 C28 114.6(4) . . ?
C24 C29 C28 109.5(5) . . ?
N3 C29 H29 107.3 . . ?
C24 C29 H29 107.3 . . ?
C28 C29 H29 107.3 . . ?
N3 C30 C31 108.9(4) . . ?
N3 C30 H30A 109.9 . . ?
C31 C30 H30A 109.9 . . ?
N3 C30 H30B 109.9 . . ?
C31 C30 H30B 109.9 . . ?
H30A C30 H30B 108.3 . . ?
C32 C31 C36 119.4(5) . . ?
C32 C31 C30 121.4(5) . . ?
C36 C31 C30 119.1(5) . . ?
C33 C32 C31 122.3(6) . . ?
C33 C32 H32 118.9 . . ?
C31 C32 H32 118.9 . . ?
C32 C33 C34 117.0(5) . . ?
C32 C33 C37 121.1(6) . . ?
C34 C33 C37 121.8(6) . . ?
C35 C34 C33 122.5(5) . . ?
C35 C34 H34 118.7 . . ?
C33 C34 H34 118.7 . . ?
C34 C35 C36 118.9(6) . . ?
C34 C35 C38 122.3(5) . . ?
C36 C35 C38 118.8(5) . . ?
O3 C36 C31 119.9(5) . . ?
O3 C36 C35 120.2(5) . . ?
C31 C36 C35 119.8(5) . . ?
C33 C37 H37A 109.4 . . ?
C33 C37 H37B 109.6 . . ?
H37A C37 H37B 109.5 . . ?
C33 C37 H37C 109.4 . . ?
H37A C37 H37C 109.5 . . ?
H37B C37 H37C 109.5 . . ?
C35 C38 N4 110.4(4) . . ?
C35 C38 H38A 109.6 . . ?
N4 C38 H38A 109.6 . . ?
C35 C38 H38B 109.6 . . ?
N4 C38 H38B 109.6 . . ?
H38A C38 H38B 108.1 . . ?
N4 C39 C40 110.9(4) . . ?
N4 C39 C44 112.9(4) . . ?
C40 C39 C44 110.6(4) . . ?
N4 C39 H39 107.4 . . ?
C40 C39 H39 107.4 . . ?
C44 C39 H39 107.4 . . ?
C39 C40 C41 112.8(5) . . ?
C39 C40 H40A 109.0 . . ?
C41 C40 H40A 109.0 . . ?
C39 C40 H40B 109.0 . . ?
C41 C40 H40B 109.0 . . ?
H40A C40 H40B 107.8 . . ?
C40 C41 C42 109.4(5) . . ?
C40 C41 H41A 109.8 . . ?
C42 C41 H41A 109.8 . . ?
C40 C41 H41B 109.8 . . ?
C42 C41 H41B 109.8 . . ?
H41A C41 H41B 108.2 . . ?
C43 C42 C41 110.6(5) . . ?
C43 C42 H42A 109.5 . . ?
C41 C42 H42A 109.5 . . ?
C43 C42 H42B 109.5 . . ?
C41 C42 H42B 109.5 . . ?
H42A C42 H42B 108.1 . . ?
C42 C43 C44 113.0(5) . . ?
C42 C43 H43A 109.0 . . ?
C44 C43 H43A 109.0 . . ?
C42 C43 H43B 109.0 . . ?
C44 C43 H43B 109.0 . . ?
H43A C43 H43B 107.8 . . ?
N5 C44 C43 110.5(5) . . ?
N5 C44 C39 108.1(4) . . ?
C43 C44 C39 112.0(4) . . ?
N5 C44 H44 108.7 . . ?
C43 C44 H44 108.7 . . ?
C39 C44 H44 108.7 . . ?
C3 C45 N5 114.4(4) . . ?
C3 C45 H45A 108.7 . . ?
N5 C45 H45A 108.7 . . ?
C3 C45 H45B 108.7 . . ?
N5 C45 H45B 108.7 . . ?
H45A C45 H45B 107.6 . . ?
C46 O4 Gd1 127.5(3) . . ?
C46 O5 Gd2 148.5(2) . . ?
C46 O5 Gd2 94.7(2) . 2_656 ?
Gd2 O5 Gd2 116.72(11) . 2_656 ?
C46 O6 Gd2 95.5(2) . 2_656 ?
O4 C46 O6 121.4(4) . . ?
O4 C46 O5 122.0(4) . . ?
O6 C46 O5 116.6(3) . . ?
O4 C46 Gd2 174.6(4) . 2_656 ?
O6 C46 Gd2 58.1(2) . 2_656 ?
O5 C46 Gd2 58.81(19) . 2_656 ?
Gd1 O1W H1W1 109.4 . . ?
Gd1 O1W H1W2 109.4 . . ?
H1W1 O1W H1W2 109.5 . . ?
C1M O1M H1M 109.5 . . ?
O1M C1M H1M1 109.5 . . ?
O1M C1M H1M2 109.5 . . ?
H1M1 C1M H1M2 109.5 . . ?
O1M C1M H1M3 109.5 . . ?
H1M1 C1M H1M3 109.5 . . ?
H1M2 C1M H1M3 109.5 . . ?
O15 N8 O13 118.2(8) . . ?
O15 N8 O14 120.7(7) . . ?
O13 N8 O14 121.1(8) . . ?
Gd2 O2W H2W1 109.4 . . ?
Gd2 O2W H2W2 109.4 . . ?
H2W1 O2W H2W2 109.5 . . ?
C3M O3M H3MB 110.0 . . ?
O3M C3M H3M1 109.5 . . ?
O3M C3M H3M2 109.5 . . ?
H3M1 C3M H3M2 109.5 . . ?
O3M C3M H3M3 109.5 . . ?
H3M1 C3M H3M3 109.5 . . ?
H3M2 C3M H3M3 109.5 . . ?
N6 O7 Gd2 143.3(5) . . ?
O9 N6 O8 118.3(10) . . ?
O9 N6 O7 120.1(9) . . ?
O8 N6 O7 121.1(9) . . ?
H5W1 O5W H5W2 104.7 . . ?
C7MA O7MA H7MA 109.3 . . ?
O7MA C7MA H7M1 109.5 . . ?
O7MA C7MA H7M2 109.5 . . ?
H7M1 C7MA H7M2 109.5 . . ?
O7MA C7MA H7M3 109.5 . . ?
H7M1 C7MA H7M3 109.5 . . ?
H7M2 C7MA H7M3 109.5 . . ?
C2MB O2MB H2MB 109.5 . . ?
O2MB C2MB H2M4 109.5 . . ?
O2MB C2MB H2M5 109.5 . . ?
H2M4 C2MB H2M5 109.5 . . ?
O2MB C2MB H2M6 109.5 . . ?
H2M4 C2MB H2M6 109.5 . . ?
H2M5 C2MB H2M6 109.5 . . ?
C6MA O6MA H6MA 109.6 . . ?
O6MA C6MA H6M1 109.5 . . ?
O6MA C6MA H6M2 109.5 . . ?
H6M1 C6MA H6M2 109.5 . . ?
O6MA C6MA H6M3 109.5 . . ?
H6M1 C6MA H6M3 109.5 . . ?
H6M2 C6MA H6M3 109.5 . . ?
Gd2 O3W H3W1 109.4 . . ?
Gd2 O3W H3W2 109.5 . . ?
H3W1 O3W H3W2 109.5 . . ?
C4MB O4MB H4MB 107.4 . . ?
O4MB C4MB H4M1 109.5 . . ?
O4MB C4MB H4M2 109.5 . . ?
H4M1 C4MB H4M2 109.5 . . ?
O4MB C4MB H4M3 109.5 . . ?
H4M1 C4MB H4M3 109.5 . . ?
H4M2 C4MB H4M3 109.5 . . ?
C5MB O5MB H5MB 109.5 . . ?
O5MB C5MB H5M4 109.5 . . ?
O5MB C5MB H5M5 109.5 . . ?
H5M4 C5MB H5M5 109.5 . . ?
O5MB C5MB H5M6 109.5 . . ?
H5M4 C5MB H5M6 109.5 . . ?
H5M5 C5MB H5M6 109.5 . . ?
C6MC O6MC H6MC 108.4 . . ?
O6MC C6MC H6M7 109.5 . . ?
O6MC C6MC H6M8 109.5 . . ?
H6M7 C6MC H6M8 109.5 . . ?
O6MC C6MC H6M9 109.5 . . ?
H6M7 C6MC H6M9 109.5 . . ?
H6M8 C6MC H6M9 109.5 . . ?
N7 O10 Gd2 144.2(5) . . ?
O11 N7 O10 118.5(8) . . ?
O11 N7 O12 122.2(9) . . ?
O10 N7 O12 119.3(8) . . ?
C2MA O2MA H2MA 109.2 . . ?
O2MA C2MA H2M1 109.5 . . ?
O2MA C2MA H2M2 109.5 . . ?
H2M1 C2MA H2M2 109.5 . . ?
O2MA C2MA H2M3 109.5 . . ?
H2M1 C2MA H2M3 109.5 . . ?
H2M2 C2MA H2M3 109.5 . . ?
C4MA O4MA H4MA 109.4 . . ?
O4MA C4MA H4M4 109.5 . . ?
O4MA C4MA H4M5 109.5 . . ?
H4M4 C4MA H4M5 109.5 . . ?
O4MA C4MA H4M6 109.5 . . ?
H4M4 C4MA H4M6 109.5 . . ?
H4M5 C4MA H4M6 109.5 . . ?
C5MA O5MA H5MA 109.2 . . ?
O5MA C5MA H5M1 109.5 . . ?
O5MA C5MA H5M2 109.5 . . ?
H5M1 C5MA H5M2 109.5 . . ?
O5MA C5MA H5M3 109.5 . . ?
H5M1 C5MA H5M3 109.5 . . ?
H5M2 C5MA H5M3 109.5 . . ?
C6MD O6MD H6MD 110.2 . . ?
O6MD C6MD H6MX 109.5 . . ?
O6MD C6MD H6MY 109.5 . . ?
H6MX C6MD H6MY 109.5 . . ?
O6MD C6MD H6MZ 109.5 . . ?
H6MX C6MD H6MZ 109.5 . . ?
H6MY C6MD H6MZ 109.5 . . ?
C7MB O7MB H7MB 108.8 . . ?
O7MB C7MB H7M4 109.5 . . ?
O7MB C7MB H7M5 109.5 . . ?
H7M4 C7MB H7M5 109.5 . . ?
O7MB C7MB H7M6 109.5 . . ?
H7M4 C7MB H7M6 109.5 . . ?
H7M5 C7MB H7M6 109.5 . . ?
H4W1 O4W H4W2 104.7 . . ?
C6MB O6MB H6MB 110.1 . . ?
O6MB C6MB H6M4 109.5 . . ?
O6MB C6MB H6M5 109.5 . . ?
H6M4 C6MB H6M5 109.5 . . ?
O6MB C6MB H6M6 109.5 . . ?
H6M4 C6MB H6M6 109.5 . . ?
H6M5 C6MB H6M6 109.5 . . ?

loop_
_geom_bond_atom_site_label_1
_geom_bond_atom_site_label_2
_geom_bond_distance
_geom_bond_site_symmetry_2
_geom_bond_publ_flag
Gd1 O1 2.271(3) . ?
Gd1 O2B 2.299(5) . ?
Gd1 O2A 2.299(5) . ?
Gd1 O4 2.358(3) . ?
Gd1 O3 2.368(4) . ?
Gd1 O1W 2.420(4) . ?
Gd1 N1A 2.618(4) . ?
Gd1 N1B 2.618(4) . ?
Gd1 N9 2.627(4) . ?
Gd1 N4 2.826(4) . ?
Gd1 Gd2 3.8414(11) . ?
Gd2 O3 2.353(4) . ?
Gd2 O5 2.390(3) . ?
Gd2 O2B 2.429(4) . ?
Gd2 O2A 2.429(4) . ?
Gd2 O6 2.453(3) 2_656 ?
Gd2 O7 2.466(4) . ?
Gd2 O2W 2.466(4) . ?
Gd2 O5 2.469(3) 2_656 ?
Gd2 O10 2.527(4) . ?
Gd2 O3W 2.527(4) . ?
Gd2 N3 2.588(5) . ?
Gd2 N2A 2.691(5) . ?
O1 C2 1.337(6) . ?
O3 C36 1.353(7) . ?
N3 C29 1.491(7) . ?
N3 C30 1.494(7) . ?
N3 H3N 1.0000 . ?
N4 C38 1.491(6) . ?
N4 C39 1.499(6) . ?
N4 H4N 1.0000 . ?
N5 C44 1.492(7) . ?
N5 C45 1.505(6) . ?
N5 H5A 0.9100 . ?
N5 H5B 0.9100 . ?
N9 C1 1.479(7) . ?
N9 C9 1.493(6) . ?
N9 H9N 1.0000 . ?
C1 C7 1.511(7) . ?
C1 H1A 0.9900 . ?
C1 H1B 0.9900 . ?
C2 C3 1.399(7) . ?
C2 C7 1.412(7) . ?
C3 C4 1.400(7) . ?
C3 C45 1.494(7) . ?
C4 C5 1.394(7) . ?
C4 H4 0.9500 . ?
C5 C6 1.381(7) . ?
C5 C8 1.522(6) . ?
C6 C7 1.395(7) . ?
C6 H6 0.9500 . ?
C8 H8A 0.9800 . ?
C8 H8B 0.9800 . ?
C8 H8C 0.9800 . ?
C9 C10 1.525(8) . ?
C9 C14 1.535(8) . ?
C9 H9 1.0000 . ?
C10 C11 1.529(8) . ?
C10 H10A 0.9900 . ?
C10 H10B 0.9900 . ?
C11 C12 1.517(9) . ?
C11 H11A 0.9900 . ?
C11 H11B 0.9900 . ?
C12 C13 1.534(8) . ?
C12 H12A 0.9900 . ?
C12 H12B 0.9900 . ?
C13 C14 1.520(7) . ?
C13 H13A 0.9900 . ?
C13 H13B 0.9900 . ?
C14 N1B 1.482(6) . ?
C14 N1A 1.482(6) . ?
C14 H14 1.0000 . ?
N1A C15A 1.498(7) . ?
N1A H1A1 1.0000 . ?
N2A C23A 1.490(9) . ?
N2A C24 1.499(8) . ?
N2A H2A 1.0000 . ?
O2A C21A 1.353(8) . ?
C15A C16A 1.492(9) . ?
C15A H15A 0.9900 . ?
C15A H15B 0.9900 . ?
C16A C17A 1.389(9) . ?
C16A C21A 1.400(9) . ?
C17A C18A 1.378(10) . ?
C17A H17A 0.9500 . ?
C18A C19A 1.399(11) . ?
C18A C22A 1.527(9) . ?
C19A C20A 1.405(9) . ?
C19A H19A 0.9500 . ?
C20A C21A 1.402(10) . ?
C20A C23A 1.472(9) . ?
C22A H22A 0.9800 . ?
C22A H22B 0.9800 . ?
C22A H22C 0.9800 . ?
C23A H23A 0.9900 . ?
C23A H23B 0.9900 . ?
N1B C15B 1.501(9) . ?
N1B H1B1 1.0000 . ?
N2B C23B 1.480(10) . ?
N2B C24 1.499(8) . ?
N2B H2B 1.0000 . ?
O2B C21B 1.357(9) . ?
C15B C16B 1.490(10) . ?
C15B H15C 0.9900 . ?
C15B H15D 0.9900 . ?
C16B C17B 1.394(10) . ?
C16B C21B 1.404(11) . ?
C17B C18B 1.379(12) . ?
C17B H17B 0.9500 . ?
C18B C19B 1.400(12) . ?
C18B C22B 1.530(11) . ?
C19B C20B 1.404(11) . ?
C19B H19B 0.9500 . ?
C20B C21B 1.400(11) . ?
C20B C23B 1.472(11) . ?
C22B H22D 0.9800 . ?
C22B H22E 0.9800 . ?
C22B H22F 0.9800 . ?
C23B H23C 0.9900 . ?
C23B H23D 0.9900 . ?
C24 C29 1.503(7) . ?
C24 C25 1.530(8) . ?
C24 H24 1.0000 . ?
C25 C26 1.518(9) . ?
C25 H25A 0.9900 . ?
C25 H25B 0.9900 . ?
C26 C27 1.521(8) . ?
C26 H26A 0.9900 . ?
C26 H26B 0.9900 . ?
C27 C28 1.530(9) . ?
C27 H27A 0.9900 . ?
C27 H27B 0.9900 . ?
C28 C29 1.545(8) . ?
C28 H28A 0.9900 . ?
C28 H28B 0.9900 . ?
C29 H29 1.0000 . ?
C30 C31 1.495(7) . ?
C30 H30A 0.9900 . ?
C30 H30B 0.9900 . ?
C31 C32 1.398(7) . ?
C31 C36 1.401(8) . ?
C32 C33 1.391(8) . ?
C32 H32 0.9500 . ?
C33 C34 1.405(9) . ?
C33 C37 1.502(8) . ?
C34 C35 1.393(7) . ?
C34 H34 0.9500 . ?
C35 C36 1.408(7) . ?
C35 C38 1.482(8) . ?
C37 H37A 0.9800 . ?
C37 H37B 0.9800 . ?
C37 H37C 0.9800 . ?
C38 H38A 0.9900 . ?
C38 H38B 0.9900 . ?
C39 C40 1.517(8) . ?
C39 C44 1.543(7) . ?
C39 H39 1.0000 . ?
C40 C41 1.519(7) . ?
C40 H40A 0.9900 . ?
C40 H40B 0.9900 . ?
C41 C42 1.534(8) . ?
C41 H41A 0.9900 . ?
C41 H41B 0.9900 . ?
C42 C43 1.513(9) . ?
C42 H42A 0.9900 . ?
C42 H42B 0.9900 . ?
C43 C44 1.519(8) . ?
C43 H43A 0.9900 . ?
C43 H43B 0.9900 . ?
C44 H44 1.0000 . ?
C45 H45A 0.9900 . ?
C45 H45B 0.9900 . ?
O4 C46 1.280(5) . ?
O5 C46 1.289(5) . ?
O6 C46 1.284(5) . ?
O1W H1W1 0.8401 . ?
O1W H1W2 0.8401 . ?
O1M C1M 1.416(8) . ?
O1M H1M 0.8400 . ?
C1M H1M1 0.9800 . ?
C1M H1M2 0.9800 . ?
C1M H1M3 0.9800 . ?
O15 N8 1.235(10) . ?
O14 N8 1.286(9) . ?
O13 N8 1.258(10) . ?
O2W H2W1 0.8401 . ?
O2W H2W2 0.8401 . ?
O3M C3M 1.435(6) . ?
O3M H3MB 0.9800 . ?
C3M H3M1 0.9800 . ?
C3M H3M2 0.9800 . ?
C3M H3M3 0.9800 . ?
O7 N6 1.276(6) . ?
O8 N6 1.274(6) . ?
O9 N6 1.272(6) . ?
O5W H5W1 0.8401 . ?
O5W H5W2 0.8408 . ?
O7MA C7MA 1.380(14) . ?
O7MA H7MA 0.8401 . ?
C7MA H7M1 0.9800 . ?
C7MA H7M2 0.9800 . ?
C7MA H7M3 0.9800 . ?
O2MB C2MB 1.392(11) . ?
O2MB H2MB 0.8400 . ?
C2MB H2M4 0.9800 . ?
C2MB H2M5 0.9800 . ?
C2MB H2M6 0.9800 . ?
O6MA C6MA 1.4201(15) . ?
O6MA H6MA 0.8400 . ?
C6MA H6M1 0.9800 . ?
C6MA H6M2 0.9800 . ?
C6MA H6M3 0.9800 . ?
O3W H3W1 0.8401 . ?
O3W H3W2 0.8401 . ?
O4MB C4MB 1.4202(15) . ?
O4MB H4MB 0.8400 . ?
C4MB H4M1 0.9800 . ?
C4MB H4M2 0.9800 . ?
C4MB H4M3 0.9800 . ?
O5MB C5MB 1.414(4) . ?
O5MB H5MB 0.8400 . ?
C5MB H5M4 0.9800 . ?
C5MB H5M5 0.9800 . ?
C5MB H5M6 0.9800 . ?
O6MC C6MC 1.4201(15) . ?
O6MC H6MC 0.8401 . ?
C6MC H6M7 0.9800 . ?
C6MC H6M8 0.9800 . ?
C6MC H6M9 0.9800 . ?
O10 N7 1.271(5) . ?
O11 N7 1.269(5) . ?
O12 N7 1.274(5) . ?
O2MA C2MA 1.396(10) . ?
O2MA H2MA 0.8400 . ?
C2MA H2M1 0.9800 . ?
C2MA H2M2 0.9800 . ?
C2MA H2M3 0.9800 . ?
O4MA C4MA 1.4205(15) . ?
O4MA H4MA 0.8400 . ?
C4MA H4M4 0.9800 . ?
C4MA H4M5 0.9800 . ?
C4MA H4M6 0.9800 . ?
O5MA C5MA 1.420(4) . ?
O5MA H5MA 0.8402 . ?
C5MA H5M1 0.9800 . ?
C5MA H5M2 0.9800 . ?
C5MA H5M3 0.9800 . ?
O6MD C6MD 1.4201(16) . ?
O6MD H6MD 0.8400 . ?
C6MD H6MX 0.9800 . ?
C6MD H6MY 0.9800 . ?
C6MD H6MZ 0.9800 . ?
O7MB C7MB 1.429(14) . ?
O7MB H7MB 0.8399 . ?
C7MB H7M4 0.9800 . ?
C7MB H7M5 0.9800 . ?
C7MB H7M6 0.9800 . ?
O4W H4W1 0.8399 . ?
O4W H4W2 0.8402 . ?
O6MB C6MB 1.4201(15) . ?
O6MB H6MB 0.8400 . ?
C6MB H6M4 0.9800 . ?
C6MB H6M5 0.9800 . ?
C6MB H6M6 0.9800 . ?

loop_
_geom_hbond_atom_site_label_D
_geom_hbond_atom_site_label_H
_geom_hbond_atom_site_label_A
_geom_hbond_distance_DH
_geom_hbond_distance_HA
_geom_hbond_distance_DA
_geom_hbond_angle_DHA
_geom_hbond_site_symmetry_A
_geom_hbond_publ_flag
N1A^b H1A1^b O7MA^b 1.00 2.46 3.41(2) 158.4 . yes
N2A^b H2A^b O9^b 1.00 1.97 2.910(13) 155.1 . yes
N3 H3N O12^b 1.00 1.99 2.936(11) 156.6 . yes
N5 H5A O1 0.91 2.06 2.682(5) 124.8 . yes
N5 H5B O14 0.91 2.15 2.903(6) 139.9 . yes
N9 H9N O1M 1.00 2.16 3.139(7) 164.9 . yes
C27 H27B O4MA^b 0.99 2.54 3.364(13) 140.9 4_546 yes
C29 H29 O6 1.00 2.35 3.091(6) 130.4 2_656 yes
C37 H37B O14 0.98 2.75 3.373(9) 122.3 . yes
C40 H40A O5MB^a 0.99 2.56 3.41(3) 142.7 . yes
C43 H43A O15 0.99 2.58 3.461(10) 147.7 . yes
O1M H1M O2MA^a 0.84 1.84 2.677(13) 177.0 . yes
O1M H1M O2MB^b 0.84 1.93 2.74(3) 163.3 . yes
O2MA^a H2MA^a O14 0.84 2.05 2.821(13) 151.4 4_647 yes
O2MB^b H2MB^b O14 0.84 2.10 2.88(3) 155.5 4_647 yes
O3M^a H3MB^a O5X^a 0.98 2.32 3.23(4) 154.4 2_656 yes
O4MA^b H4MA^b O11^b 0.84 2.08 2.801(15) 144.2 . yes
O4MB^a H4MB^a O5X^a 0.84 1.76 2.57(4) 162.7 3_455 yes
O5MB^a H5MB^a O4X^a 0.84 2.34 3.11(5) 152.5 . yes
C5MB^a H5M4^a O4MB^a 0.98 2.22 2.98(4) 133.4 2_656 yes
C5MB^a H5M6^a O3M^a 0.98 1.74 2.55(4) 137.9 3 yes
O6MA^b H6MA^b O2MB^b 0.84 2.16 2.71(4) 123.5 . yes
O6MB^d H6MB^d O13 0.84 1.95 2.70(3) 146.9 3_545 yes
O6MC^a H6MC^a O4X^a 0.84 1.86 2.57(5) 142.0 . yes
O7MA^b H7MA^b O6 0.84 2.15 2.80(3) 134.8 . yes
C7MA^b H7M2^b O6 0.98 2.09 2.821(15) 130.1 . yes
C7MA^b H7M3^b O4MA^b 0.98 2.12 2.91(2) 136.0 3_545 yes
O7MB^c H7MB^c O6 0.84 1.95 2.78(3) 167.9 . yes
O1W H1W1 O4X^a 0.84 1.96 2.53(4) 124.4 . yes
O1W H1W1 O4W^c 0.84 2.24 2.766(15) 121.1 . yes
O1W H1W1 O4Y^d 0.84 1.97 2.51(4) 121.0 . yes
O1W H1W2 O1M 0.84 1.86 2.686(6) 165.8 . yes
O2W^a H2W1^a O7^b 0.84 1.94 2.776(10) 170.5 2_656 yes
O2W^a H2W2^a O3M^a 0.84 2.31 2.748(11) 112.6 . yes
O3W^a H3W1^a O4MB^a 0.84 2.41 2.77(2) 107.2 . yes
O3W^a H3W2^a O10^b 0.84 1.87 2.700(10) 171.4 2_656 yes
O4W^c H4W1^c O6MD^c 0.84 2.30 3.09(4) 157.3 . yes
O4W^c H4W2^c O7MB^c 0.84 2.10 2.78(3) 138.2 . yes
O5W^b H5W1^b O7MA^b 0.84 1.75 2.53(2) 154.6 . yes
O5W^b H5W2^b O9^b 0.84 1.72 2.548(16) 169.3 2_656 yes
